data_2242307
loop_
_publ_author_name
'Ben Jomaa, Meriam'
'Chebbi, Hammouda'
'Fakhar Bourguiba, Noura'
'Zid, Mohamed Faouzi'

_publ_section_title
;
 Structure cristalline, caract\'erisation spectroscopique, calcul DFT et
 analyse de surface Hirshfeld du perchlorate de <i>p</i>-toluidinium
;
_journal_issue 2
_journal_name_full 'Acta Crystallographica Section E'
_journal_page_first 91
_journal_page_last 97
_journal_paper_doi 10.1107/S2056989017018096
_journal_volume 74
_journal_year 2018
_chemical_formula_iupac 'C7 H10 N +, Cl O4 -'
_chemical_formula_moiety 'C7 H10 N +, Cl O4 -'
_chemical_formula_sum 'C7 H10 Cl N O4'
_chemical_formula_weight 207.61
_chemical_name_systematic
;
4-Methylanilinium perchlorate
;
_space_group_crystal_system monoclinic
_space_group_IT_number 14
_space_group_name_Hall '-P 2ybc'
_space_group_name_H-M_alt 'P 1 21/c 1'
_symmetry_space_group_name_Hall '-P 2ybc'
_symmetry_space_group_name_H-M 'P 1 21/c 1'
_atom_sites_solution_hydrogens mixed
_audit_creation_method SHELXL-2014/7
_cell_angle_alpha 90
_cell_angle_beta 90.41(2)
_cell_angle_gamma 90
_cell_formula_units_Z 4
_cell_length_a 9.5130(10)
_cell_length_b 7.196(5)
_cell_length_c 14.297(4)
_cell_measurement_reflns_used 25
_cell_measurement_temperature 293(2)
_cell_measurement_theta_max 15
_cell_measurement_theta_min 10
_cell_volume 978.7(7)
_computing_cell_refinement
;
CAD-4 EXPRESS (Duisenberg, 1992; Mac\'i\<cek & Yordanov, 1992)
;
_computing_data_collection
;
CAD-4 EXPRESS (Duisenberg, 1992; Mac\'i\<cek & Yordanov, 1992)
;
_computing_data_reduction
;
XCAD4 (Harms & Wocadlo, 1995)
;
_computing_molecular_graphics
;
DIAMOND (Brandenburg, 2006)
;
_computing_publication_material
;
WinGX (Farrugia, 2012) and publCIF (Westrip, 2010)
;
_computing_structure_refinement
;
SHELXL2014 (Sheldrick, 2015)
;
_computing_structure_solution
;
SHELXS97 (Sheldrick, 2008)
;
_diffrn_ambient_temperature 293(2)
_diffrn_measured_fraction_theta_full 1.000
_diffrn_measured_fraction_theta_max 1.000
_diffrn_measurement_device_type 'Enraf--Nonius CAD-4'
_diffrn_measurement_method \w/2\q
_diffrn_radiation_monochromator graphite
_diffrn_radiation_type MoK\a
_diffrn_radiation_wavelength 0.71073
_diffrn_reflns_av_R_equivalents 0.0292
_diffrn_reflns_limit_h_max 2
_diffrn_reflns_limit_h_min -12
_diffrn_reflns_limit_k_max 9
_diffrn_reflns_limit_k_min -1
_diffrn_reflns_limit_l_max 18
_diffrn_reflns_limit_l_min -18
_diffrn_reflns_number 3216
_diffrn_reflns_theta_full 25.242
_diffrn_reflns_theta_max 26.970
_diffrn_reflns_theta_min 2.141
_diffrn_standards_decay_% 1
_diffrn_standards_interval_count 120
_diffrn_standards_number 2
_exptl_absorpt_coefficient_mu 0.374
_exptl_absorpt_correction_T_max 0.9983
_exptl_absorpt_correction_T_min 0.8816
_exptl_absorpt_correction_type psi-scan
_exptl_absorpt_process_details
;
(North <i>et al.</i>, 1968)
;
_exptl_crystal_colour colorless
_exptl_crystal_density_diffrn 1.409
_exptl_crystal_description Plate
_exptl_crystal_F_000 432
_exptl_crystal_size_max 0.6
_exptl_crystal_size_mid 0.5
_exptl_crystal_size_min 0.1
_refine_diff_density_max 0.357
_refine_diff_density_min -0.211
_refine_ls_extinction_method none
_refine_ls_goodness_of_fit_ref 1.024
_refine_ls_hydrogen_treatment mixed
_refine_ls_matrix_type full
_refine_ls_number_parameters 129
_refine_ls_number_reflns 2128
_refine_ls_number_restraints 3
_refine_ls_restrained_S_all 1.023
_refine_ls_R_factor_all 0.1301
_refine_ls_R_factor_gt 0.0674
_refine_ls_shift/su_max 0.000
_refine_ls_shift/su_mean 0.000
_refine_ls_structure_factor_coef Fsqd
_refine_ls_weighting_details 'w=1/[\s^2^(Fo^2^)+(0.0850P)^2^+1.0514P] where P=(Fo^2^+2Fc^2^)/3'
_refine_ls_weighting_scheme calc
_refine_ls_wR_factor_gt 0.1746
_refine_ls_wR_factor_ref 0.2121
_reflns_number_gt 1160
_reflns_number_total 2128
_reflns_threshold_expression 'I > 2\s(I)'
_cod_data_source_file vm2207sup1.cif
_cod_data_source_block I
_cod_database_code 2242307
_shelx_space_group_comment
;
The symmetry employed for this shelxl refinement is uniquely defined
by the following loop, which should always be used as a source of
symmetry information in preference to the above space-group names.
They are only intended as comments.
;
_shelxl_version_number 2.013

loop_
_space_group_symop_operation_xyz
'x, y, z'
'-x, y+1/2, -z+1/2'
'-x, -y, -z'
'x, -y-1/2, z-1/2'

loop_
_atom_site_type_symbol
_atom_site_label
_atom_site_fract_x
_atom_site_fract_y
_atom_site_fract_z
_atom_site_U_iso_or_equiv
_atom_site_adp_type
_atom_site_calc_flag
_atom_site_occupancy
Cl Cl1 0.52897(14) -0.29315(14) 0.62359(8) 0.0642(4) Uani d 1
O O1 0.5256(5) -0.1659(6) 0.5480(2) 0.1049(15) Uani d 1
O O2 0.5176(5) -0.1823(6) 0.7054(3) 0.1103(15) Uani d 1
O O3 0.6554(5) -0.3917(7) 0.6250(4) 0.1262(18) Uani d 1
O O4 0.4153(6) -0.4142(7) 0.6138(4) 0.147(2) Uani d 1
N N1 0.6247(5) 0.1992(6) 0.6276(3) 0.0721(11) Uani d 1
H H1A 0.571(6) 0.132(8) 0.590(4) 0.108 Uiso d 1
H H1B 0.602(7) 0.288(7) 0.587(4) 0.108 Uiso d 1
H H1C 0.582(6) 0.274(7) 0.668(3) 0.108 Uiso d 1
C C1 0.7767(5) 0.1822(6) 0.6265(3) 0.0589(11) Uani d 1
C C2 1.0659(6) 0.1509(8) 0.6266(4) 0.0756(15) Uani d 1
C C3 0.9967(6) 0.2379(8) 0.5552(4) 0.0809(15) Uani d 1
H H3 1.0480 0.2862 0.5057 0.097 Uiso calc 1
C C4 0.8528(6) 0.2557(8) 0.5547(3) 0.0755(15) Uani d 1
H H4 0.8075 0.3174 0.5059 0.091 Uiso calc 1
C C5 0.8435(6) 0.0943(8) 0.6986(4) 0.0827(16) Uani d 1
H H5 0.7918 0.0449 0.7477 0.099 Uiso calc 1
C C6 0.9870(6) 0.0790(9) 0.6988(4) 0.0896(18) Uani d 1
H H6 1.0321 0.0193 0.7483 0.107 Uiso calc 1
C C7 1.2244(6) 0.1306(12) 0.6272(6) 0.120(3) Uani d 1
H H7A 1.2640 0.2097 0.6746 0.180 Uiso calc 1
H H7B 1.2606 0.1656 0.5673 0.180 Uiso calc 1
H H7C 1.2489 0.0038 0.6402 0.180 Uiso calc 1

loop_
_atom_site_aniso_label
_atom_site_aniso_U_11
_atom_site_aniso_U_22
_atom_site_aniso_U_33
_atom_site_aniso_U_12
_atom_site_aniso_U_13
_atom_site_aniso_U_23
Cl1 0.0915(9) 0.0434(5) 0.0576(6) 0.0046(6) -0.0020(5) 0.0043(6)
O1 0.179(4) 0.069(2) 0.067(2) -0.001(3) -0.005(2) 0.0182(18)
O2 0.163(4) 0.098(3) 0.069(2) 0.022(3) 0.016(2) -0.016(2)
O3 0.124(4) 0.099(3) 0.155(4) 0.050(3) -0.014(3) -0.011(3)
O4 0.144(4) 0.105(4) 0.192(6) -0.052(4) -0.026(4) 0.009(4)
N1 0.071(3) 0.059(3) 0.086(3) 0.002(2) -0.002(2) -0.014(2)
C1 0.064(3) 0.044(2) 0.068(3) 0.002(2) -0.005(2) -0.007(2)
C2 0.070(3) 0.071(3) 0.086(4) 0.004(3) 0.003(3) -0.020(3)
C3 0.079(4) 0.086(4) 0.079(3) -0.006(3) 0.014(3) 0.001(3)
C4 0.082(4) 0.076(3) 0.068(3) 0.007(3) -0.002(2) 0.010(3)
C5 0.085(4) 0.083(4) 0.081(3) -0.006(3) 0.008(3) 0.015(3)
C6 0.085(4) 0.086(4) 0.097(4) 0.014(3) -0.021(3) 0.011(3)
C7 0.073(4) 0.144(6) 0.143(6) 0.020(4) -0.008(4) -0.050(6)

loop_
_atom_type_symbol
_atom_type_description
_atom_type_scat_dispersion_real
_atom_type_scat_dispersion_imag
_atom_type_scat_source
C C 0.0033 0.0016 'International Tables Vol C Tables 4.2.6.8 and 6.1.1.4'
H H 0.0000 0.0000 'International Tables Vol C Tables 4.2.6.8 and 6.1.1.4'
N N 0.0061 0.0033 'International Tables Vol C Tables 4.2.6.8 and 6.1.1.4'
O O 0.0106 0.0060 'International Tables Vol C Tables 4.2.6.8 and 6.1.1.4'
Cl Cl 0.1484 0.1585 'International Tables Vol C Tables 4.2.6.8 and 6.1.1.4'

loop_
_geom_angle_atom_site_label_1
_geom_angle_atom_site_label_2
_geom_angle_atom_site_label_3
_geom_angle
_geom_angle_publ_flag
O4 Cl1 O3 110.6(3) yes
O4 Cl1 O1 108.3(3) ?
O3 Cl1 O1 110.8(3) ?
O4 Cl1 O2 111.7(4) ?
O3 Cl1 O2 110.1(3) yes
O1 Cl1 O2 105.3(3) yes
C1 N1 H1A 121(4) no
C1 N1 H1B 107(4) ?
H1A N1 H1B 82(5) ?
C1 N1 H1C 121(4) ?
H1A N1 H1C 118(6) ?
H1B N1 H1C 83(5) ?
C5 C1 C4 120.1(5) yes
C5 C1 N1 119.3(5) yes
C4 C1 N1 120.5(4) n
C3 C2 C6 118.1(5) yes
C3 C2 C7 121.6(6) ?
C6 C2 C7 120.4(6) ?
C2 C3 C4 121.4(5) yes
C2 C3 H3 119.3 ?
C4 C3 H3 119.3 ?
C1 C4 C3 119.5(5) yes
C1 C4 H4 120.3 ?
C3 C4 H4 120.3 ?
C1 C5 C6 119.8(5) yes
C1 C5 H5 120.1 ?
C6 C5 H5 120.1 ?
C5 C6 C2 121.0(5) yes
C5 C6 H6 119.5 ?
C2 C6 H6 119.5 ?
C2 C7 H7A 109.5 ?
C2 C7 H7B 109.5 ?
H7A C7 H7B 109.5 ?
C2 C7 H7C 109.5 ?
H7A C7 H7C 109.5 ?
H7B C7 H7C 109.5 ?

loop_
_geom_bond_atom_site_label_1
_geom_bond_atom_site_label_2
_geom_bond_distance
_geom_bond_publ_flag
Cl1 O4 1.394(5) yes
Cl1 O3 1.396(4) yes
Cl1 O1 1.416(4) yes
Cl1 O2 1.421(4) yes
N1 C1 1.451(6) yes
N1 H1A 0.885(10) ?
N1 H1B 0.887(10) ?
N1 H1C 0.885(10) ?
C1 C5 1.363(7) yes
C1 C4 1.367(7) yes
C2 C3 1.363(7) yes
C2 C6 1.380(8) yes
C2 C7 1.515(7) yes
C3 C4 1.375(7) yes
C3 H3 0.9300 ?
C4 H4 0.9300 ?
C5 C6 1.370(8) yes
C5 H5 0.9300 ?
C6 H6 0.9300 ?
C7 H7A 0.9600 ?
C7 H7B 0.9600 ?
C7 H7C 0.9600 ?

loop_
_geom_hbond_atom_site_label_D
_geom_hbond_atom_site_label_H
_geom_hbond_atom_site_label_A
_geom_hbond_site_symmetry_A
_geom_hbond_distance_DH
_geom_hbond_distance_HA
_geom_hbond_distance_DA
_geom_hbond_angle_DHA
N1 H1A O1 . 0.885(10) 2.26(4) 3.011(6) 142(6)
N1 H1A O1 3_656 0.885(10) 2.18(5) 2.891(6) 137(6)
N1 H1B O1 3_656 0.887(10) 2.44(6) 2.891(6) 112(6)
N1 H1B O3 1_565 0.887(10) 2.42(6) 2.959(7) 120(5)
N1 H1C O2 2_656 0.885(10) 2.08(3) 2.882(6) 150(6)

_cod_database_fobs_code 2242307
